data_4303936
loop_
_publ_author_name
'Michael Nippe'
'Eric Victor'
'John F. Berry'

_publ_section_title
;
Oxidation Chemistry of Axially Protected Mo2 and W2 Quadruply Bonded Compounds
;
_journal_name_full 'Inorganic Chemistry'
_journal_page_first 11889
_journal_page_last 11895
_journal_paper_doi 10.1021/ic901965b
_journal_volume 48
_journal_year 2009
_chemical_formula_moiety 'C30 H24 Cl2 N9 W2, C24 H20 B, 2(C H2 Cl2)'
_chemical_formula_sum 'C56 H48 B Cl6 N9 W2'
_chemical_formula_weight 1438.24
_space_group_IT_number 2
_symmetry_cell_setting triclinic
_symmetry_space_group_name_Hall '-P 1'
_symmetry_space_group_name_H-M 'P -1'
_atom_sites_solution_hydrogens geom
_atom_sites_solution_primary direct
_atom_sites_solution_secondary difmap
_audit_creation_method SHELXL-97
_cell_angle_alpha 95.344(3)
_cell_angle_beta 97.282(3)
_cell_angle_gamma 106.848(3)
_cell_formula_units_Z 2
_cell_length_a 12.8921(18)
_cell_length_b 13.561(2)
_cell_length_c 16.281(2)
_cell_measurement_reflns_used 6671
_cell_measurement_temperature 100(2)
_cell_measurement_theta_max 28.2687
_cell_measurement_theta_min 2.2594
_cell_volume 2676.8(6)
_computing_cell_refinement 'SAINT Ver. 6.22  (Bruker-AXS, 2003)'
_computing_data_collection 'SMART Ver. 5.622 (Bruker-AXS, 2003)'
_computing_data_reduction 'SAINT Ver. 6.22'
_computing_molecular_graphics 'SHELXTL Ver. 6.14'
_computing_publication_material 'SHELXTL Ver. 6.14'
_computing_structure_refinement 'SHELXL-97 (Sheldrick, 1997)'
_computing_structure_solution 'SHELXS-97 (Sheldrick, 1990)'
_diffrn_ambient_temperature 100(2)
_diffrn_measured_fraction_theta_full 0.981
_diffrn_measured_fraction_theta_max 0.981
_diffrn_measurement_device_type 'Bruker CCD-1000 area detector'
_diffrn_measurement_method '0.30\% \w scans'
_diffrn_radiation_monochromator graphite
_diffrn_radiation_source 'fine-focus sealed tube'
_diffrn_radiation_type MoK\a
_diffrn_radiation_wavelength 0.71073
_diffrn_reflns_av_R_equivalents 0.0335
_diffrn_reflns_av_sigmaI/netI 0.0453
_diffrn_reflns_limit_h_max 17
_diffrn_reflns_limit_h_min -17
_diffrn_reflns_limit_k_max 17
_diffrn_reflns_limit_k_min -18
_diffrn_reflns_limit_l_max 21
_diffrn_reflns_limit_l_min -21
_diffrn_reflns_number 32999
_diffrn_reflns_theta_full 28.31
_diffrn_reflns_theta_max 28.31
_diffrn_reflns_theta_min 1.27
_exptl_absorpt_coefficient_mu 4.642
_exptl_absorpt_correction_T_max 0.5313
_exptl_absorpt_correction_T_min 0.3253
_exptl_absorpt_correction_type multi-scan
_exptl_crystal_colour brown
_exptl_crystal_density_diffrn 1.784
_exptl_crystal_density_method 'not measured'
_exptl_crystal_description needle
_exptl_crystal_F_000 1404
_exptl_crystal_size_max 0.31
_exptl_crystal_size_mid 0.16
_exptl_crystal_size_min 0.16
_refine_diff_density_max 2.591
_refine_diff_density_min -1.649
_refine_diff_density_rms 0.237
_refine_ls_extinction_method none
_refine_ls_goodness_of_fit_ref 1.079
_refine_ls_hydrogen_treatment undef
_refine_ls_matrix_type full
_refine_ls_number_parameters 667
_refine_ls_number_reflns 13061
_refine_ls_number_restraints 0
_refine_ls_restrained_S_all 1.079
_refine_ls_R_factor_all 0.0549
_refine_ls_R_factor_gt 0.0372
_refine_ls_shift/su_max 0.002
_refine_ls_shift/su_mean 0.000
_refine_ls_structure_factor_coef Fsqd
_refine_ls_weighting_details 'calc w=1/[\s^2^(Fo^2^)+(0.0635P)^2^+4.0911P] where P=(Fo^2^+2Fc^2^)/3'
_refine_ls_weighting_scheme calc
_refine_ls_wR_factor_gt 0.0957
_refine_ls_wR_factor_ref 0.1136
_reflns_number_gt 10277
_reflns_number_total 13061
_reflns_threshold_expression >2sigma(I)
_cod_data_source_file ic901965b_si_001_6.cif
_cod_data_source_block 3.2CH2Cl2
_cod_original_cell_volume 2676.9(7)
_cod_database_code 4303936

loop_
_symmetry_equiv_pos_as_xyz
'x, y, z'
'-x, -y, -z'

loop_
_atom_site_label
_atom_site_type_symbol
_atom_site_fract_x
_atom_site_fract_y
_atom_site_fract_z
_atom_site_U_iso_or_equiv
_atom_site_adp_type
_atom_site_occupancy
_atom_site_symmetry_multiplicity
_atom_site_calc_flag
_atom_site_refinement_flags
_atom_site_disorder_assembly
_atom_site_disorder_group
W1 W 0.865243(16) 0.741998(15) 0.136274(12) 0.01702(6) Uani 1 1 d . . .
W2 W 0.713662(16) 0.822904(16) 0.153455(12) 0.01672(6) Uani 1 1 d . . .
Cl1 Cl 0.85329(12) 0.59191(10) 0.03574(9) 0.0261(3) Uani 1 1 d . . .
Cl1S Cl 0.2257(2) 0.72789(19) 1.03814(16) 0.0701(7) Uani 1 1 d . . .
Cl2 Cl 0.67146(12) 0.95170(11) 0.07447(8) 0.0266(3) Uani 1 1 d . . .
Cl2S Cl 0.1426(4) 0.7168(3) 0.86228(19) 0.1277(16) Uani 1 1 d . . .
Cl3S Cl 0.9780(2) 0.59505(17) 0.60218(14) 0.0646(6) Uani 1 1 d . . .
Cl4S Cl 0.99588(17) 0.67922(17) 0.44512(15) 0.0596(5) Uani 1 1 d . . .
N1 N 1.0219(4) 0.7373(4) 0.2063(3) 0.0229(10) Uani 1 1 d . . .
N2 N 0.9520(4) 0.8616(3) 0.2342(3) 0.0190(9) Uani 1 1 d . . .
N3 N 0.8301(4) 0.9530(3) 0.2343(3) 0.0195(9) Uani 1 1 d . . .
N4 N 0.7984(4) 0.6322(3) 0.2176(3) 0.0193(9) Uani 1 1 d . . .
N5 N 0.6863(4) 0.7283(4) 0.2481(3) 0.0207(9) Uani 1 1 d . . .
N6 N 0.6040(4) 0.8453(3) 0.2409(3) 0.0194(9) Uani 1 1 d . . .
N7 N 0.9330(4) 0.8311(3) 0.0400(3) 0.0194(9) Uani 1 1 d . . .
N8 N 0.7542(3) 0.7692(3) 0.0384(3) 0.0190(9) Uani 1 1 d . . .
N9 N 0.5863(4) 0.7060(4) 0.0642(3) 0.0225(10) Uani 1 1 d . . .
C1 C 1.0910(5) 0.6807(5) 0.2140(4) 0.0276(12) Uani 1 1 d . . .
H1A H 1.0795 0.6212 0.1741 0.033 Uiso 1 1 calc R . .
C1S C 0.1223(8) 0.6644(7) 0.9526(6) 0.068(3) Uani 1 1 d . . .
H1SA H 0.1188 0.5902 0.9432 0.081 Uiso 1 1 calc R . .
H1SB H 0.0507 0.6674 0.9665 0.081 Uiso 1 1 calc R . .
C2 C 1.1792(5) 0.7066(5) 0.2788(4) 0.0319(14) Uani 1 1 d . . .
H2A H 1.2297 0.6677 0.2829 0.038 Uiso 1 1 calc R . .
C2S C 0.9152(7) 0.5917(6) 0.5012(5) 0.053(2) Uani 1 1 d . . .
H2SA H 0.8452 0.6077 0.5032 0.063 Uiso 1 1 calc R . .
H2SB H 0.8974 0.5204 0.4712 0.063 Uiso 1 1 calc R . .
C3 C 1.1906(5) 0.7923(5) 0.3376(4) 0.0309(14) Uani 1 1 d . . .
H3A H 1.2491 0.8104 0.3834 0.037 Uiso 1 1 calc R . .
C4 C 1.1205(5) 0.8512(4) 0.3317(4) 0.0261(12) Uani 1 1 d . . .
H4A H 1.1282 0.9084 0.3728 0.031 Uiso 1 1 calc R . .
C5 C 1.0368(4) 0.8231(4) 0.2619(3) 0.0205(11) Uani 1 1 d . . .
C6 C 0.9320(4) 0.9496(4) 0.2653(3) 0.0195(11) Uani 1 1 d . . .
C7 C 1.0073(5) 1.0342(4) 0.3208(3) 0.0241(12) Uani 1 1 d . . .
H7A H 1.0780 1.0309 0.3425 0.029 Uiso 1 1 calc R . .
C8 C 0.9772(5) 1.1205(4) 0.3428(4) 0.0267(12) Uani 1 1 d . . .
H8A H 1.0270 1.1777 0.3798 0.032 Uiso 1 1 calc R . .
C9 C 0.8730(5) 1.1241(5) 0.3108(4) 0.0288(13) Uani 1 1 d . . .
H9A H 0.8510 1.1834 0.3259 0.035 Uiso 1 1 calc R . .
C10 C 0.8030(5) 1.0410(4) 0.2572(3) 0.0242(12) Uani 1 1 d . . .
H10A H 0.7327 1.0446 0.2348 0.029 Uiso 1 1 calc R . .
C11 C 0.8328(5) 0.5462(4) 0.2257(3) 0.0246(12) Uani 1 1 d . . .
H11A H 0.8855 0.5355 0.1929 0.029 Uiso 1 1 calc R . .
C12 C 0.7966(5) 0.4761(5) 0.2772(4) 0.0305(13) Uani 1 1 d . . .
H12A H 0.8210 0.4165 0.2785 0.037 Uiso 1 1 calc R . .
C13 C 0.7227(5) 0.4926(5) 0.3285(4) 0.0314(14) Uani 1 1 d . . .
H13A H 0.6969 0.4450 0.3661 0.038 Uiso 1 1 calc R . .
C14 C 0.6885(5) 0.5774(5) 0.3237(4) 0.0283(13) Uani 1 1 d . . .
H14A H 0.6404 0.5905 0.3600 0.034 Uiso 1 1 calc R . .
C15 C 0.7227(4) 0.6470(4) 0.2659(3) 0.0205(11) Uani 1 1 d . . .
C16 C 0.6139(4) 0.7679(4) 0.2859(3) 0.0198(11) Uani 1 1 d . . .
C17 C 0.5571(4) 0.7463(4) 0.3527(3) 0.0233(11) Uani 1 1 d . . .
H17A H 0.5645 0.6931 0.3849 0.028 Uiso 1 1 calc R . .
C18 C 0.4897(5) 0.8051(5) 0.3700(4) 0.0289(13) Uani 1 1 d . . .
H18A H 0.4504 0.7926 0.4155 0.035 Uiso 1 1 calc R . .
C19 C 0.4778(5) 0.8818(5) 0.3230(4) 0.0282(13) Uani 1 1 d . . .
H19A H 0.4295 0.9205 0.3349 0.034 Uiso 1 1 calc R . .
C20 C 0.5376(4) 0.9015(5) 0.2581(3) 0.0234(11) Uani 1 1 d . . .
H20A H 0.5315 0.9549 0.2257 0.028 Uiso 1 1 calc R . .
C21 C 1.0260(5) 0.8747(4) 0.0109(4) 0.0243(12) Uani 1 1 d . . .
H21A H 1.0950 0.8838 0.0443 0.029 Uiso 1 1 calc R . .
C22 C 1.0222(5) 0.9067(4) -0.0675(3) 0.0245(12) Uani 1 1 d . . .
H22A H 1.0882 0.9362 -0.0884 0.029 Uiso 1 1 calc R . .
C23 C 0.9214(5) 0.8954(4) -0.1152(3) 0.0268(13) Uani 1 1 d . . .
H23A H 0.9187 0.9181 -0.1687 0.032 Uiso 1 1 calc R . .
C24 C 0.8248(5) 0.8515(4) -0.0858(3) 0.0236(11) Uani 1 1 d . . .
H24A H 0.7551 0.8441 -0.1173 0.028 Uiso 1 1 calc R . .
C25 C 0.8350(4) 0.8190(4) -0.0084(3) 0.0196(11) Uani 1 1 d . . .
C26 C 0.6471(4) 0.7065(4) 0.0027(3) 0.0209(11) Uani 1 1 d . . .
C27 C 0.6049(5) 0.6555(4) -0.0768(4) 0.0263(12) Uani 1 1 d . . .
H27A H 0.6494 0.6583 -0.1193 0.032 Uiso 1 1 calc R . .
C28 C 0.4940(5) 0.5996(5) -0.0919(4) 0.0319(14) Uani 1 1 d . . .
H28A H 0.4611 0.5635 -0.1461 0.038 Uiso 1 1 calc R . .
C29 C 0.4310(5) 0.5960(5) -0.0288(4) 0.0338(14) Uani 1 1 d . . .
H29A H 0.3554 0.5566 -0.0390 0.041 Uiso 1 1 calc R . .
C30 C 0.4800(5) 0.6507(5) 0.0497(4) 0.0282(13) Uani 1 1 d . . .
H30A H 0.4375 0.6488 0.0935 0.034 Uiso 1 1 calc R . .
C31 C 0.3936(5) 0.1489(5) 0.2741(4) 0.0264(12) Uani 1 1 d . . .
C32 C 0.4676(5) 0.1757(5) 0.2174(4) 0.0297(13) Uani 1 1 d . . .
H32A H 0.5228 0.2414 0.2286 0.036 Uiso 1 1 calc R . .
C33 C 0.4628(6) 0.1095(5) 0.1456(4) 0.0364(15) Uani 1 1 d . . .
H33A H 0.5144 0.1307 0.1089 0.044 Uiso 1 1 calc R . .
C34 C 0.3843(6) 0.0137(5) 0.1268(4) 0.0371(16) Uani 1 1 d . . .
H34A H 0.3815 -0.0312 0.0776 0.045 Uiso 1 1 calc R . .
C35 C 0.3096(6) -0.0163(5) 0.1806(4) 0.0342(15) Uani 1 1 d . . .
H35A H 0.2558 -0.0828 0.1690 0.041 Uiso 1 1 calc R . .
C36 C 0.3135(5) 0.0511(5) 0.2519(4) 0.0287(13) Uani 1 1 d . . .
H36A H 0.2597 0.0301 0.2869 0.034 Uiso 1 1 calc R . .
C37 C 0.3236(5) 0.1728(5) 0.4230(4) 0.0286(13) Uani 1 1 d . . .
C38 C 0.3395(6) 0.0821(5) 0.4491(4) 0.0337(15) Uani 1 1 d . . .
H38A H 0.3908 0.0546 0.4256 0.040 Uiso 1 1 calc R . .
C39 C 0.2838(6) 0.0303(5) 0.5080(4) 0.0418(18) Uani 1 1 d . . .
H39A H 0.2969 -0.0311 0.5243 0.050 Uiso 1 1 calc R . .
C40 C 0.2087(6) 0.0702(6) 0.5425(4) 0.047(2) Uani 1 1 d . . .
H40A H 0.1686 0.0347 0.5817 0.057 Uiso 1 1 calc R . .
C41 C 0.1918(6) 0.1604(7) 0.5205(4) 0.047(2) Uani 1 1 d . . .
H41A H 0.1418 0.1884 0.5454 0.057 Uiso 1 1 calc R . .
C42 C 0.2493(5) 0.2107(5) 0.4612(4) 0.0335(14) Uani 1 1 d . . .
H42A H 0.2373 0.2731 0.4463 0.040 Uiso 1 1 calc R . .
C43 C 0.5195(5) 0.2824(4) 0.4099(3) 0.0246(12) Uani 1 1 d . . .
C44 C 0.6038(5) 0.2376(5) 0.4074(4) 0.0313(14) Uani 1 1 d . . .
H44A H 0.5927 0.1778 0.3679 0.038 Uiso 1 1 calc R . .
C45 C 0.7039(5) 0.2777(5) 0.4608(4) 0.0315(14) Uani 1 1 d . . .
H45A H 0.7596 0.2453 0.4572 0.038 Uiso 1 1 calc R . .
C46 C 0.7228(5) 0.3643(5) 0.5190(4) 0.0314(14) Uani 1 1 d . . .
H46A H 0.7912 0.3915 0.5553 0.038 Uiso 1 1 calc R . .
C47 C 0.6410(5) 0.4115(5) 0.5240(4) 0.0294(13) Uani 1 1 d . . .
H47A H 0.6531 0.4711 0.5639 0.035 Uiso 1 1 calc R . .
C48 C 0.5411(5) 0.3710(5) 0.4703(4) 0.0274(13) Uani 1 1 d . . .
H48A H 0.4857 0.4038 0.4743 0.033 Uiso 1 1 calc R . .
C49 C 0.3461(5) 0.3186(5) 0.3142(3) 0.0271(12) Uani 1 1 d . . .
C50 C 0.4112(5) 0.4157(5) 0.3006(4) 0.0301(13) Uani 1 1 d . . .
H50A H 0.4876 0.4364 0.3215 0.036 Uiso 1 1 calc R . .
C51 C 0.3690(6) 0.4842(5) 0.2575(4) 0.0404(17) Uani 1 1 d . . .
H51A H 0.4165 0.5498 0.2503 0.048 Uiso 1 1 calc R . .
C52 C 0.2600(7) 0.4567(6) 0.2260(4) 0.0455(18) Uani 1 1 d . . .
H52A H 0.2314 0.5022 0.1956 0.055 Uiso 1 1 calc R . .
C53 C 0.1912(6) 0.3618(6) 0.2387(4) 0.0434(17) Uani 1 1 d . . .
H53A H 0.1147 0.3425 0.2181 0.052 Uiso 1 1 calc R . .
C54 C 0.2342(5) 0.2948(5) 0.2817(4) 0.0350(14) Uani 1 1 d . . .
H54A H 0.1856 0.2299 0.2894 0.042 Uiso 1 1 calc R . .
B1 B 0.3952(5) 0.2312(5) 0.3546(4) 0.0260(14) Uani 1 1 d . . .

loop_
_atom_site_aniso_label
_atom_site_aniso_U_11
_atom_site_aniso_U_22
_atom_site_aniso_U_33
_atom_site_aniso_U_23
_atom_site_aniso_U_13
_atom_site_aniso_U_12
W1 0.01957(11) 0.01520(11) 0.01578(11) 0.00393(8) 0.00352(8) 0.00368(8)
W2 0.01857(11) 0.01768(11) 0.01361(11) 0.00489(8) 0.00316(7) 0.00398(8)
Cl1 0.0356(7) 0.0190(6) 0.0231(6) 0.0017(5) 0.0072(5) 0.0068(5)
Cl1S 0.0706(15) 0.0673(15) 0.0746(15) -0.0163(12) 0.0009(12) 0.0373(12)
Cl2 0.0351(7) 0.0276(7) 0.0208(6) 0.0093(5) 0.0041(5) 0.0135(6)
Cl2S 0.242(5) 0.143(3) 0.0655(18) 0.0235(19) 0.054(2) 0.147(3)
Cl3S 0.0818(15) 0.0441(11) 0.0555(13) -0.0031(9) 0.0077(11) 0.0047(10)
Cl4S 0.0502(11) 0.0478(11) 0.0762(14) 0.0174(10) 0.0155(10) 0.0025(9)
N1 0.023(2) 0.022(2) 0.024(2) 0.0031(19) 0.0041(18) 0.0076(19)
N2 0.019(2) 0.021(2) 0.018(2) 0.0054(17) 0.0043(16) 0.0070(18)
N3 0.025(2) 0.017(2) 0.016(2) 0.0036(17) 0.0053(17) 0.0048(18)
N4 0.021(2) 0.016(2) 0.020(2) 0.0046(17) 0.0027(17) 0.0037(17)
N5 0.024(2) 0.022(2) 0.015(2) 0.0048(18) 0.0051(17) 0.0034(18)
N6 0.021(2) 0.022(2) 0.015(2) 0.0055(17) 0.0004(16) 0.0060(18)
N7 0.022(2) 0.013(2) 0.024(2) 0.0026(17) 0.0050(17) 0.0055(17)
N8 0.020(2) 0.021(2) 0.016(2) 0.0074(17) 0.0028(16) 0.0044(17)
N9 0.023(2) 0.021(2) 0.022(2) 0.0065(18) 0.0006(18) 0.0044(18)
C1 0.028(3) 0.020(3) 0.038(3) 0.005(2) 0.009(2) 0.012(2)
C1S 0.079(7) 0.047(5) 0.084(7) 0.005(5) 0.022(5) 0.029(5)
C2 0.028(3) 0.034(3) 0.038(4) 0.012(3) 0.004(3) 0.015(3)
C2S 0.054(5) 0.037(4) 0.067(5) 0.017(4) 0.020(4) 0.006(4)
C3 0.022(3) 0.033(3) 0.035(3) 0.011(3) -0.004(2) 0.005(2)
C4 0.026(3) 0.022(3) 0.025(3) 0.005(2) -0.003(2) 0.002(2)
C5 0.018(2) 0.022(3) 0.020(3) 0.006(2) 0.0029(19) 0.003(2)
C6 0.023(3) 0.019(3) 0.017(2) 0.006(2) 0.0059(19) 0.003(2)
C7 0.022(3) 0.026(3) 0.021(3) 0.005(2) 0.003(2) 0.000(2)
C8 0.029(3) 0.021(3) 0.025(3) -0.003(2) 0.006(2) 0.002(2)
C9 0.035(3) 0.019(3) 0.032(3) -0.001(2) 0.013(2) 0.007(2)
C10 0.030(3) 0.023(3) 0.022(3) 0.006(2) 0.008(2) 0.010(2)
C11 0.030(3) 0.023(3) 0.024(3) 0.007(2) 0.006(2) 0.010(2)
C12 0.038(3) 0.025(3) 0.033(3) 0.011(3) 0.009(3) 0.013(3)
C13 0.042(4) 0.025(3) 0.030(3) 0.015(3) 0.012(3) 0.010(3)
C14 0.032(3) 0.026(3) 0.029(3) 0.010(2) 0.014(2) 0.006(2)
C15 0.023(3) 0.016(3) 0.019(3) 0.002(2) 0.002(2) 0.002(2)
C16 0.018(2) 0.020(3) 0.017(2) 0.001(2) 0.0017(19) 0.001(2)
C17 0.027(3) 0.023(3) 0.020(3) 0.005(2) 0.009(2) 0.004(2)
C18 0.028(3) 0.030(3) 0.024(3) 0.004(2) 0.006(2) 0.002(2)
C19 0.026(3) 0.035(3) 0.026(3) 0.004(3) 0.006(2) 0.012(2)
C20 0.025(3) 0.029(3) 0.020(3) 0.007(2) 0.005(2) 0.013(2)
C21 0.026(3) 0.017(3) 0.028(3) 0.003(2) 0.008(2) 0.003(2)
C22 0.032(3) 0.016(3) 0.026(3) 0.001(2) 0.014(2) 0.004(2)
C23 0.042(3) 0.020(3) 0.019(3) 0.006(2) 0.014(2) 0.005(2)
C24 0.033(3) 0.019(3) 0.018(3) 0.005(2) 0.004(2) 0.007(2)
C25 0.026(3) 0.015(2) 0.018(3) 0.003(2) 0.007(2) 0.004(2)
C26 0.024(3) 0.016(3) 0.020(3) 0.004(2) -0.001(2) 0.003(2)
C27 0.034(3) 0.019(3) 0.022(3) 0.002(2) 0.003(2) 0.004(2)
C28 0.034(3) 0.028(3) 0.025(3) -0.003(2) -0.004(2) 0.001(3)
C29 0.024(3) 0.032(3) 0.041(4) 0.007(3) 0.001(2) 0.001(2)
C30 0.024(3) 0.034(3) 0.025(3) 0.010(2) 0.004(2) 0.005(2)
C31 0.036(3) 0.023(3) 0.022(3) 0.004(2) 0.003(2) 0.012(2)
C32 0.042(3) 0.030(3) 0.021(3) 0.008(2) 0.006(2) 0.014(3)
C33 0.060(4) 0.039(4) 0.021(3) 0.012(3) 0.009(3) 0.029(3)
C34 0.063(4) 0.041(4) 0.018(3) 0.006(3) -0.001(3) 0.033(3)
C35 0.044(4) 0.027(3) 0.030(3) 0.001(3) -0.009(3) 0.015(3)
C36 0.036(3) 0.028(3) 0.021(3) 0.007(2) -0.004(2) 0.011(3)
C37 0.031(3) 0.026(3) 0.021(3) 0.000(2) 0.003(2) -0.002(2)
C38 0.045(4) 0.028(3) 0.021(3) 0.001(2) 0.004(3) 0.001(3)
C39 0.055(4) 0.033(4) 0.021(3) 0.000(3) -0.002(3) -0.006(3)
C40 0.041(4) 0.055(5) 0.024(3) 0.005(3) 0.005(3) -0.020(3)
C41 0.032(4) 0.074(6) 0.023(3) 0.001(3) 0.002(3) 0.000(4)
C42 0.032(3) 0.042(4) 0.023(3) 0.003(3) 0.003(2) 0.007(3)
C43 0.027(3) 0.024(3) 0.021(3) 0.009(2) 0.007(2) 0.003(2)
C44 0.038(3) 0.026(3) 0.030(3) 0.009(2) 0.011(3) 0.005(3)
C45 0.030(3) 0.031(3) 0.035(3) 0.016(3) 0.006(2) 0.008(3)
C46 0.030(3) 0.029(3) 0.027(3) 0.008(2) 0.000(2) -0.003(3)
C47 0.036(3) 0.027(3) 0.019(3) 0.005(2) 0.003(2) 0.002(3)
C48 0.033(3) 0.026(3) 0.022(3) 0.006(2) 0.007(2) 0.003(2)
C49 0.033(3) 0.024(3) 0.021(3) 0.000(2) 0.003(2) 0.004(2)
C50 0.041(3) 0.026(3) 0.020(3) 0.001(2) 0.002(2) 0.006(3)
C51 0.064(5) 0.024(3) 0.027(3) -0.003(3) -0.003(3) 0.010(3)
C52 0.077(5) 0.037(4) 0.027(3) -0.003(3) -0.005(3) 0.032(4)
C53 0.045(4) 0.052(5) 0.036(4) -0.006(3) -0.002(3) 0.026(3)
C54 0.037(3) 0.034(4) 0.033(3) 0.003(3) 0.008(3) 0.008(3)
B1 0.029(3) 0.025(3) 0.019(3) 0.001(2) 0.002(2) 0.003(3)

loop_
_atom_type_symbol
_atom_type_description
_atom_type_scat_dispersion_real
_atom_type_scat_dispersion_imag
_atom_type_scat_source
C C 0.0033 0.0016 'International Tables Vol C Tables 4.2.6.8 and 6.1.1.4'
H H 0.0000 0.0000 'International Tables Vol C Tables 4.2.6.8 and 6.1.1.4'
B B 0.0013 0.0007 'International Tables Vol C Tables 4.2.6.8 and 6.1.1.4'
N N 0.0061 0.0033 'International Tables Vol C Tables 4.2.6.8 and 6.1.1.4'
Cl Cl 0.1484 0.1585 'International Tables Vol C Tables 4.2.6.8 and 6.1.1.4'
W W -0.8490 6.8722 'International Tables Vol C Tables 4.2.6.8 and 6.1.1.4'

loop_
_geom_angle_atom_site_label_1
_geom_angle_atom_site_label_2
_geom_angle_atom_site_label_3
_geom_angle
_geom_angle_site_symmetry_1
_geom_angle_site_symmetry_3
_geom_angle_publ_flag
N2 W1 N8 120.59(17) . . ?
N2 W1 N4 94.71(16) . . ?
N8 W1 N4 117.92(16) . . ?
N2 W1 N7 93.28(16) . . ?
N8 W1 N7 61.49(16) . . ?
N4 W1 N7 170.55(16) . . ?
N2 W1 N1 60.22(17) . . ?
N8 W1 N1 158.99(17) . . ?
N4 W1 N1 81.89(17) . . ?
N7 W1 N1 97.78(17) . . ?
N2 W1 Cl1 151.75(13) . . ?
N8 W1 Cl1 82.57(13) . . ?
N4 W1 Cl1 86.80(12) . . ?
N7 W1 Cl1 83.77(12) . . ?
N1 W1 Cl1 92.24(13) . . ?
N2 W1 W2 81.91(12) . . ?
N8 W1 W2 53.37(12) . . ?
N4 W1 W2 88.80(12) . . ?
N7 W1 W2 97.32(12) . . ?
N1 W1 W2 139.80(12) . . ?
Cl1 W1 W2 126.34(4) . . ?
N5 W2 N8 121.42(17) . . ?
N5 W2 N3 94.50(17) . . ?
N8 W2 N3 119.46(16) . . ?
N5 W2 N9 91.12(17) . . ?
N8 W2 N9 61.19(17) . . ?
N3 W2 N9 172.35(17) . . ?
N5 W2 N6 60.25(17) . . ?
N8 W2 N6 155.85(16) . . ?
N3 W2 N6 83.00(16) . . ?
N9 W2 N6 95.34(17) . . ?
N5 W2 Cl2 151.00(14) . . ?
N8 W2 Cl2 82.73(12) . . ?
N3 W2 Cl2 85.33(12) . . ?
N9 W2 Cl2 87.24(12) . . ?
N6 W2 Cl2 91.05(12) . . ?
N5 W2 W1 83.18(13) . . ?
N8 W2 W1 53.68(12) . . ?
N3 W2 W1 89.85(12) . . ?
N9 W2 W1 95.97(13) . . ?
N6 W2 W1 141.82(11) . . ?
Cl2 W2 W1 125.80(4) . . ?
C1 N1 C5 120.5(5) . . ?
C1 N1 W1 143.6(4) . . ?
C5 N1 W1 95.6(3) . . ?
C6 N2 C5 128.6(5) . . ?
C6 N2 W1 132.0(4) . . ?
C5 N2 W1 99.4(3) . . ?
C6 N3 C10 118.1(5) . . ?
C6 N3 W2 121.1(4) . . ?
C10 N3 W2 120.9(4) . . ?
C11 N4 C15 117.2(5) . . ?
C11 N4 W1 121.2(4) . . ?
C15 N4 W1 121.6(4) . . ?
C15 N5 C16 128.8(5) . . ?
C15 N5 W2 131.1(4) . . ?
C16 N5 W2 100.0(3) . . ?
C20 N6 C16 121.2(5) . . ?
C20 N6 W2 142.4(4) . . ?
C16 N6 W2 96.4(3) . . ?
C21 N7 C25 119.1(5) . . ?
C21 N7 W1 143.9(4) . . ?
C25 N7 W1 96.1(3) . . ?
C26 N8 C25 124.2(4) . . ?
C26 N8 W2 96.6(3) . . ?
C25 N8 W2 130.5(3) . . ?
C26 N8 W1 128.9(3) . . ?
C25 N8 W1 96.4(3) . . ?
W2 N8 W1 72.95(13) . . ?
C30 N9 C26 119.6(5) . . ?
C30 N9 W2 143.9(4) . . ?
C26 N9 W2 96.0(3) . . ?
N1 C1 C2 121.6(6) . . ?
N1 C1 H1A 119.2 . . ?
C2 C1 H1A 119.2 . . ?
Cl2S C1S Cl1S 113.5(6) . . ?
Cl2S C1S H1SA 108.9 . . ?
Cl1S C1S H1SA 108.9 . . ?
Cl2S C1S H1SB 108.9 . . ?
Cl1S C1S H1SB 108.9 . . ?
H1SA C1S H1SB 107.7 . . ?
C1 C2 C3 117.3(6) . . ?
C1 C2 H2A 121.4 . . ?
C3 C2 H2A 121.4 . . ?
Cl3S C2S Cl4S 113.3(5) . . ?
Cl3S C2S H2SA 108.9 . . ?
Cl4S C2S H2SA 108.9 . . ?
Cl3S C2S H2SB 108.9 . . ?
Cl4S C2S H2SB 108.9 . . ?
H2SA C2S H2SB 107.7 . . ?
C4 C3 C2 122.4(5) . . ?
C4 C3 H3A 118.8 . . ?
C2 C3 H3A 118.8 . . ?
C3 C4 C5 116.8(5) . . ?
C3 C4 H4A 121.6 . . ?
C5 C4 H4A 121.6 . . ?
N1 C5 N2 104.5(4) . . ?
N1 C5 C4 121.2(5) . . ?
N2 C5 C4 134.2(5) . . ?
N2 C6 N3 112.8(5) . . ?
N2 C6 C7 126.2(5) . . ?
N3 C6 C7 120.9(5) . . ?
C8 C7 C6 119.4(5) . . ?
C8 C7 H7A 120.3 . . ?
C6 C7 H7A 120.3 . . ?
C7 C8 C9 119.7(5) . . ?
C7 C8 H8A 120.2 . . ?
C9 C8 H8A 120.2 . . ?
C10 C9 C8 119.1(6) . . ?
C10 C9 H9A 120.5 . . ?
C8 C9 H9A 120.5 . . ?
C9 C10 N3 122.8(5) . . ?
C9 C10 H10A 118.6 . . ?
N3 C10 H10A 118.6 . . ?
C12 C11 N4 124.2(6) . . ?
C12 C11 H11A 117.9 . . ?
N4 C11 H11A 117.9 . . ?
C11 C12 C13 118.9(6) . . ?
C11 C12 H12A 120.5 . . ?
C13 C12 H12A 120.5 . . ?
C14 C13 C12 118.8(5) . . ?
C14 C13 H13A 120.6 . . ?
C12 C13 H13A 120.6 . . ?
C13 C14 C15 121.4(6) . . ?
C13 C14 H14A 119.3 . . ?
C15 C14 H14A 119.3 . . ?
N5 C15 N4 112.8(5) . . ?
N5 C15 C14 127.7(5) . . ?
N4 C15 C14 119.4(5) . . ?
N6 C16 N5 103.4(4) . . ?
N6 C16 C17 121.0(5) . . ?
N5 C16 C17 135.6(5) . . ?
C18 C17 C16 117.2(5) . . ?
C18 C17 H17A 121.4 . . ?
C16 C17 H17A 121.4 . . ?
C17 C18 C19 121.6(5) . . ?
C17 C18 H18A 119.2 . . ?
C19 C18 H18A 119.2 . . ?
C18 C19 C20 118.9(6) . . ?
C18 C19 H19A 120.5 . . ?
C20 C19 H19A 120.5 . . ?
N6 C20 C19 120.0(5) . . ?
N6 C20 H20A 120.0 . . ?
C19 C20 H20A 120.0 . . ?
N7 C21 C22 120.4(5) . . ?
N7 C21 H21A 119.8 . . ?
C22 C21 H21A 119.8 . . ?
C21 C22 C23 119.6(5) . . ?
C21 C22 H22A 120.2 . . ?
C23 C22 H22A 120.2 . . ?
C24 C23 C22 120.6(5) . . ?
C24 C23 H23A 119.7 . . ?
C22 C23 H23A 119.7 . . ?
C25 C24 C23 116.5(5) . . ?
C25 C24 H24A 121.8 . . ?
C23 C24 H24A 121.8 . . ?
N7 C25 C24 123.8(5) . . ?
N7 C25 N8 105.4(4) . . ?
C24 C25 N8 130.9(5) . . ?
N9 C26 C27 123.4(5) . . ?
N9 C26 N8 105.5(4) . . ?
C27 C26 N8 131.1(5) . . ?
C26 C27 C28 116.7(6) . . ?
C26 C27 H27A 121.7 . . ?
C28 C27 H27A 121.7 . . ?
C29 C28 C27 120.7(5) . . ?
C29 C28 H28A 119.7 . . ?
C27 C28 H28A 119.7 . . ?
C28 C29 C30 118.9(5) . . ?
C28 C29 H29A 120.5 . . ?
C30 C29 H29A 120.5 . . ?
N9 C30 C29 120.7(6) . . ?
N9 C30 H30A 119.7 . . ?
C29 C30 H30A 119.7 . . ?
C36 C31 C32 115.0(5) . . ?
C36 C31 B1 123.3(5) . . ?
C32 C31 B1 121.4(5) . . ?
C33 C32 C31 122.3(6) . . ?
C33 C32 H32A 118.9 . . ?
C31 C32 H32A 118.9 . . ?
C34 C33 C32 120.9(6) . . ?
C34 C33 H33A 119.6 . . ?
C32 C33 H33A 119.6 . . ?
C33 C34 C35 119.1(6) . . ?
C33 C34 H34A 120.5 . . ?
C35 C34 H34A 120.5 . . ?
C34 C35 C36 119.9(6) . . ?
C34 C35 H35A 120.0 . . ?
C36 C35 H35A 120.0 . . ?
C35 C36 C31 122.8(6) . . ?
C35 C36 H36A 118.6 . . ?
C31 C36 H36A 118.6 . . ?
C42 C37 C38 115.8(6) . . ?
C42 C37 B1 124.0(6) . . ?
C38 C37 B1 120.1(6) . . ?
C39 C38 C37 123.1(7) . . ?
C39 C38 H38A 118.4 . . ?
C37 C38 H38A 118.4 . . ?
C40 C39 C38 118.6(7) . . ?
C40 C39 H39A 120.7 . . ?
C38 C39 H39A 120.7 . . ?
C41 C40 C39 120.7(6) . . ?
C41 C40 H40A 119.6 . . ?
C39 C40 H40A 119.6 . . ?
C40 C41 C42 119.2(7) . . ?
C40 C41 H41A 120.4 . . ?
C42 C41 H41A 120.4 . . ?
C37 C42 C41 122.5(7) . . ?
C37 C42 H42A 118.7 . . ?
C41 C42 H42A 118.7 . . ?
C44 C43 C48 116.2(5) . . ?
C44 C43 B1 123.9(5) . . ?
C48 C43 B1 119.6(5) . . ?
C45 C44 C43 122.1(6) . . ?
C45 C44 H44A 119.0 . . ?
C43 C44 H44A 119.0 . . ?
C46 C45 C44 120.5(6) . . ?
C46 C45 H45A 119.8 . . ?
C44 C45 H45A 119.8 . . ?
C45 C46 C47 119.5(6) . . ?
C45 C46 H46A 120.3 . . ?
C47 C46 H46A 120.3 . . ?
C46 C47 C48 119.7(6) . . ?
C46 C47 H47A 120.2 . . ?
C48 C47 H47A 120.2 . . ?
C47 C48 C43 122.1(6) . . ?
C47 C48 H48A 119.0 . . ?
C43 C48 H48A 119.0 . . ?
C50 C49 C54 114.6(6) . . ?
C50 C49 B1 124.0(5) . . ?
C54 C49 B1 121.0(5) . . ?
C49 C50 C51 123.1(6) . . ?
C49 C50 H50A 118.5 . . ?
C51 C50 H50A 118.5 . . ?
C52 C51 C50 120.1(7) . . ?
C52 C51 H51A 119.9 . . ?
C50 C51 H51A 119.9 . . ?
C51 C52 C53 119.3(7) . . ?
C51 C52 H52A 120.4 . . ?
C53 C52 H52A 120.4 . . ?
C52 C53 C54 119.9(7) . . ?
C52 C53 H53A 120.0 . . ?
C54 C53 H53A 120.0 . . ?
C53 C54 C49 123.0(6) . . ?
C53 C54 H54A 118.5 . . ?
C49 C54 H54A 118.5 . . ?
C31 B1 C49 104.5(5) . . ?
C31 B1 C37 111.5(5) . . ?
C49 B1 C37 113.3(5) . . ?
C31 B1 C43 112.1(5) . . ?
C49 B1 C43 112.9(5) . . ?
C37 B1 C43 102.7(4) . . ?

loop_
_geom_bond_atom_site_label_1
_geom_bond_atom_site_label_2
_geom_bond_distance
_geom_bond_site_symmetry_2
_geom_bond_publ_flag
W1 N2 2.107(4) . ?
W1 N8 2.136(4) . ?
W1 N4 2.150(4) . ?
W1 N7 2.183(4) . ?
W1 N1 2.211(5) . ?
W1 Cl1 2.4453(14) . ?
W1 W2 2.5348(4) . ?
W2 N5 2.095(4) . ?
W2 N8 2.128(4) . ?
W2 N3 2.152(4) . ?
W2 N9 2.185(4) . ?
W2 N6 2.191(4) . ?
W2 Cl2 2.4067(14) . ?
Cl1S C1S 1.760(10) . ?
Cl2S C1S 1.709(10) . ?
Cl3S C2S 1.729(9) . ?
Cl4S C2S 1.747(7) . ?
N1 C1 1.336(7) . ?
N1 C5 1.356(7) . ?
N2 C6 1.360(7) . ?
N2 C5 1.385(7) . ?
N3 C6 1.362(7) . ?
N3 C10 1.370(7) . ?
N4 C11 1.374(7) . ?
N4 C15 1.375(7) . ?
N5 C15 1.359(7) . ?
N5 C16 1.383(7) . ?
N6 C20 1.338(7) . ?
N6 C16 1.360(7) . ?
N7 C21 1.340(7) . ?
N7 C25 1.359(7) . ?
N8 C26 1.411(6) . ?
N8 C25 1.418(6) . ?
N9 C30 1.336(7) . ?
N9 C26 1.348(7) . ?
C1 C2 1.387(8) . ?
C1 H1A 0.9500 . ?
C1S H1SA 0.9900 . ?
C1S H1SB 0.9900 . ?
C2 C3 1.395(9) . ?
C2 H2A 0.9500 . ?
C2S H2SA 0.9900 . ?
C2S H2SB 0.9900 . ?
C3 C4 1.369(9) . ?
C3 H3A 0.9500 . ?
C4 C5 1.404(7) . ?
C4 H4A 0.9500 . ?
C6 C7 1.419(7) . ?
C7 C8 1.367(8) . ?
C7 H7A 0.9500 . ?
C8 C9 1.394(9) . ?
C8 H8A 0.9500 . ?
C9 C10 1.368(8) . ?
C9 H9A 0.9500 . ?
C10 H10A 0.9500 . ?
C11 C12 1.347(8) . ?
C11 H11A 0.9500 . ?
C12 C13 1.394(9) . ?
C12 H12A 0.9500 . ?
C13 C14 1.351(9) . ?
C13 H13A 0.9500 . ?
C14 C15 1.414(7) . ?
C14 H14A 0.9500 . ?
C16 C17 1.394(7) . ?
C17 C18 1.375(9) . ?
C17 H17A 0.9500 . ?
C18 C19 1.379(9) . ?
C18 H18A 0.9500 . ?
C19 C20 1.387(8) . ?
C19 H19A 0.9500 . ?
C20 H20A 0.9500 . ?
C21 C22 1.386(8) . ?
C21 H21A 0.9500 . ?
C22 C23 1.386(8) . ?
C22 H22A 0.9500 . ?
C23 C24 1.383(8) . ?
C23 H23A 0.9500 . ?
C24 C25 1.376(7) . ?
C24 H24A 0.9500 . ?
C26 C27 1.373(7) . ?
C27 C28 1.388(8) . ?
C27 H27A 0.9500 . ?
C28 C29 1.384(9) . ?
C28 H28A 0.9500 . ?
C29 C30 1.390(8) . ?
C29 H29A 0.9500 . ?
C30 H30A 0.9500 . ?
C31 C36 1.407(8) . ?
C31 C32 1.407(8) . ?
C31 B1 1.635(9) . ?
C32 C33 1.389(9) . ?
C32 H32A 0.9500 . ?
C33 C34 1.374(10) . ?
C33 H33A 0.9500 . ?
C34 C35 1.383(10) . ?
C34 H34A 0.9500 . ?
C35 C36 1.395(9) . ?
C35 H35A 0.9500 . ?
C36 H36A 0.9500 . ?
C37 C42 1.395(9) . ?
C37 C38 1.399(9) . ?
C37 B1 1.649(9) . ?
C38 C39 1.392(9) . ?
C38 H38A 0.9500 . ?
C39 C40 1.390(11) . ?
C39 H39A 0.9500 . ?
C40 C41 1.375(12) . ?
C40 H40A 0.9500 . ?
C41 C42 1.400(9) . ?
C41 H41A 0.9500 . ?
C42 H42A 0.9500 . ?
C43 C44 1.394(9) . ?
C43 C48 1.415(8) . ?
C43 B1 1.653(8) . ?
C44 C45 1.392(9) . ?
C44 H44A 0.9500 . ?
C45 C46 1.380(9) . ?
C45 H45A 0.9500 . ?
C46 C47 1.391(9) . ?
C46 H46A 0.9500 . ?
C47 C48 1.393(8) . ?
C47 H47A 0.9500 . ?
C48 H48A 0.9500 . ?
C49 C50 1.397(8) . ?
C49 C54 1.403(9) . ?
C49 B1 1.647(9) . ?
C50 C51 1.402(9) . ?
C50 H50A 0.9500 . ?
C51 C52 1.362(10) . ?
C51 H51A 0.9500 . ?
C52 C53 1.386(11) . ?
C52 H52A 0.9500 . ?
C53 C54 1.392(10) . ?
C53 H53A 0.9500 . ?
C54 H54A 0.9500 . ?

loop_
_geom_torsion_atom_site_label_1
_geom_torsion_atom_site_label_2
_geom_torsion_atom_site_label_3
_geom_torsion_atom_site_label_4
_geom_torsion
_geom_torsion_site_symmetry_1
_geom_torsion_site_symmetry_2
_geom_torsion_site_symmetry_3
_geom_torsion_site_symmetry_4
_geom_torsion_publ_flag
N2 W1 W2 N5 -84.05(17) . . . . ?
N8 W1 W2 N5 137.70(19) . . . . ?
N4 W1 W2 N5 10.89(16) . . . . ?
N7 W1 W2 N5 -176.34(16) . . . . ?
N1 W1 W2 N5 -65.0(2) . . . . ?
Cl1 W1 W2 N5 96.03(13) . . . . ?
N2 W1 W2 N8 138.25(19) . . . . ?
N4 W1 W2 N8 -126.81(18) . . . . ?
N7 W1 W2 N8 45.96(18) . . . . ?
N1 W1 W2 N8 157.3(2) . . . . ?
Cl1 W1 W2 N8 -41.67(15) . . . . ?
N2 W1 W2 N3 10.50(16) . . . . ?
N8 W1 W2 N3 -127.75(18) . . . . ?
N4 W1 W2 N3 105.43(16) . . . . ?
N7 W1 W2 N3 -81.79(16) . . . . ?
N1 W1 W2 N3 29.5(2) . . . . ?
Cl1 W1 W2 N3 -169.42(12) . . . . ?
N2 W1 W2 N9 -174.46(16) . . . . ?
N8 W1 W2 N9 47.28(18) . . . . ?
N4 W1 W2 N9 -79.53(16) . . . . ?
N7 W1 W2 N9 93.24(16) . . . . ?
N1 W1 W2 N9 -155.4(2) . . . . ?
Cl1 W1 W2 N9 5.62(12) . . . . ?
N2 W1 W2 N6 -67.9(2) . . . . ?
N8 W1 W2 N6 153.8(2) . . . . ?
N4 W1 W2 N6 27.0(2) . . . . ?
N7 W1 W2 N6 -160.2(2) . . . . ?
N1 W1 W2 N6 -48.9(3) . . . . ?
Cl1 W1 W2 N6 112.14(19) . . . . ?
N2 W1 W2 Cl2 94.63(13) . . . . ?
N8 W1 W2 Cl2 -43.63(15) . . . . ?
N4 W1 W2 Cl2 -170.44(12) . . . . ?
N7 W1 W2 Cl2 2.34(12) . . . . ?
N1 W1 W2 Cl2 113.65(19) . . . . ?
Cl1 W1 W2 Cl2 -85.29(6) . . . . ?
N2 W1 N1 C1 177.1(7) . . . . ?
N8 W1 N1 C1 -84.5(8) . . . . ?
N4 W1 N1 C1 76.9(7) . . . . ?
N7 W1 N1 C1 -93.6(7) . . . . ?
Cl1 W1 N1 C1 -9.5(7) . . . . ?
W2 W1 N1 C1 155.3(6) . . . . ?
N2 W1 N1 C5 3.8(3) . . . . ?
N8 W1 N1 C5 102.2(5) . . . . ?
N4 W1 N1 C5 -96.4(3) . . . . ?
N7 W1 N1 C5 93.2(3) . . . . ?
Cl1 W1 N1 C5 177.2(3) . . . . ?
W2 W1 N1 C5 -18.0(4) . . . . ?
N8 W1 N2 C6 22.7(5) . . . . ?
N4 W1 N2 C6 -103.8(5) . . . . ?
N7 W1 N2 C6 81.2(5) . . . . ?
N1 W1 N2 C6 178.3(5) . . . . ?
Cl1 W1 N2 C6 164.2(3) . . . . ?
W2 W1 N2 C6 -15.7(4) . . . . ?
N8 W1 N2 C5 -159.5(3) . . . . ?
N4 W1 N2 C5 74.1(3) . . . . ?
N7 W1 N2 C5 -100.9(3) . . . . ?
N1 W1 N2 C5 -3.8(3) . . . . ?
Cl1 W1 N2 C5 -18.0(5) . . . . ?
W2 W1 N2 C5 162.2(3) . . . . ?
N5 W2 N3 C6 70.8(4) . . . . ?
N8 W2 N3 C6 -59.4(4) . . . . ?
N9 W2 N3 C6 -152.1(11) . . . . ?
N6 W2 N3 C6 130.0(4) . . . . ?
Cl2 W2 N3 C6 -138.3(4) . . . . ?
W1 W2 N3 C6 -12.4(4) . . . . ?
N5 W2 N3 C10 -108.3(4) . . . . ?
N8 W2 N3 C10 121.6(4) . . . . ?
N9 W2 N3 C10 28.9(14) . . . . ?
N6 W2 N3 C10 -49.0(4) . . . . ?
Cl2 W2 N3 C10 42.6(4) . . . . ?
W1 W2 N3 C10 168.6(4) . . . . ?
N2 W1 N4 C11 -110.0(4) . . . . ?
N8 W1 N4 C11 121.5(4) . . . . ?
N7 W1 N4 C11 37.6(12) . . . . ?
N1 W1 N4 C11 -51.0(4) . . . . ?
Cl1 W1 N4 C11 41.7(4) . . . . ?
W2 W1 N4 C11 168.2(4) . . . . ?
N2 W1 N4 C15 67.4(4) . . . . ?
N8 W1 N4 C15 -61.0(4) . . . . ?
N7 W1 N4 C15 -144.9(9) . . . . ?
N1 W1 N4 C15 126.4(4) . . . . ?
Cl1 W1 N4 C15 -140.9(4) . . . . ?
W2 W1 N4 C15 -14.4(4) . . . . ?
N8 W2 N5 C15 25.2(5) . . . . ?
N3 W2 N5 C15 -103.6(5) . . . . ?
N9 W2 N5 C15 81.6(5) . . . . ?
N6 W2 N5 C15 177.1(5) . . . . ?
Cl2 W2 N5 C15 168.0(3) . . . . ?
W1 W2 N5 C15 -14.3(4) . . . . ?
N8 W2 N5 C16 -151.4(3) . . . . ?
N3 W2 N5 C16 79.9(3) . . . . ?
N9 W2 N5 C16 -94.9(3) . . . . ?
N6 W2 N5 C16 0.6(3) . . . . ?
Cl2 W2 N5 C16 -8.6(5) . . . . ?
W1 W2 N5 C16 169.2(3) . . . . ?
N5 W2 N6 C20 -177.6(6) . . . . ?
N8 W2 N6 C20 -76.4(7) . . . . ?
N3 W2 N6 C20 83.2(6) . . . . ?
N9 W2 N6 C20 -89.3(6) . . . . ?
Cl2 W2 N6 C20 -2.0(6) . . . . ?
W1 W2 N6 C20 164.0(5) . . . . ?
N5 W2 N6 C16 -0.6(3) . . . . ?
N8 W2 N6 C16 100.5(5) . . . . ?
N3 W2 N6 C16 -99.9(3) . . . . ?
N9 W2 N6 C16 87.6(3) . . . . ?
Cl2 W2 N6 C16 175.0(3) . . . . ?
W1 W2 N6 C16 -19.1(4) . . . . ?
N2 W1 N7 C21 63.9(6) . . . . ?
N8 W1 N7 C21 -172.8(7) . . . . ?
N4 W1 N7 C21 -83.8(12) . . . . ?
N1 W1 N7 C21 3.6(7) . . . . ?
Cl1 W1 N7 C21 -87.9(6) . . . . ?
W2 W1 N7 C21 146.2(6) . . . . ?
N2 W1 N7 C25 -128.2(3) . . . . ?
N8 W1 N7 C25 -5.0(3) . . . . ?
N4 W1 N7 C25 84.0(10) . . . . ?
N1 W1 N7 C25 171.4(3) . . . . ?
Cl1 W1 N7 C25 80.0(3) . . . . ?
W2 W1 N7 C25 -46.0(3) . . . . ?
N5 W2 N8 C26 77.2(3) . . . . ?
N3 W2 N8 C26 -166.0(3) . . . . ?
N9 W2 N8 C26 5.2(3) . . . . ?
N6 W2 N8 C26 -9.4(6) . . . . ?
Cl2 W2 N8 C26 -85.6(3) . . . . ?
W1 W2 N8 C26 128.7(3) . . . . ?
N5 W2 N8 C25 -135.3(4) . . . . ?
N3 W2 N8 C25 -18.6(5) . . . . ?
N9 W2 N8 C25 152.7(5) . . . . ?
N6 W2 N8 C25 138.0(5) . . . . ?
Cl2 W2 N8 C25 61.9(4) . . . . ?
W1 W2 N8 C25 -83.8(4) . . . . ?
N5 W2 N8 W1 -51.5(2) . . . . ?
N3 W2 N8 W1 65.23(19) . . . . ?
N9 W2 N8 W1 -123.49(19) . . . . ?
N6 W2 N8 W1 -138.2(4) . . . . ?
Cl2 W2 N8 W1 145.66(10) . . . . ?
N2 W1 N8 C26 -134.7(4) . . . . ?
N4 W1 N8 C26 -19.8(5) . . . . ?
N7 W1 N8 C26 149.5(5) . . . . ?
N1 W1 N8 C26 139.3(5) . . . . ?
Cl1 W1 N8 C26 62.6(4) . . . . ?
W2 W1 N8 C26 -84.7(4) . . . . ?
N2 W1 N8 C25 80.5(3) . . . . ?
N4 W1 N8 C25 -164.5(3) . . . . ?
N7 W1 N8 C25 4.8(3) . . . . ?
N1 W1 N8 C25 -5.4(7) . . . . ?
Cl1 W1 N8 C25 -82.2(3) . . . . ?
W2 W1 N8 C25 130.5(3) . . . . ?
N2 W1 N8 W2 -49.97(19) . . . . ?
N4 W1 N8 W2 64.94(19) . . . . ?
N7 W1 N8 W2 -125.77(19) . . . . ?
N1 W1 N8 W2 -136.0(4) . . . . ?
Cl1 W1 N8 W2 147.32(10) . . . . ?
N5 W2 N9 C30 58.0(7) . . . . ?
N8 W2 N9 C30 -176.3(7) . . . . ?
N3 W2 N9 C30 -79.3(14) . . . . ?
N6 W2 N9 C30 -2.2(7) . . . . ?
Cl2 W2 N9 C30 -93.0(7) . . . . ?
W1 W2 N9 C30 141.2(7) . . . . ?
N5 W2 N9 C26 -131.2(3) . . . . ?
N8 W2 N9 C26 -5.5(3) . . . . ?
N3 W2 N9 C26 91.5(13) . . . . ?
N6 W2 N9 C26 168.6(3) . . . . ?
Cl2 W2 N9 C26 77.7(3) . . . . ?
W1 W2 N9 C26 -48.0(3) . . . . ?
C5 N1 C1 C2 0.6(8) . . . . ?
W1 N1 C1 C2 -171.6(5) . . . . ?
N1 C1 C2 C3 2.3(9) . . . . ?
C1 C2 C3 C4 -1.8(9) . . . . ?
C2 C3 C4 C5 -1.5(9) . . . . ?
C1 N1 C5 N2 179.4(5) . . . . ?
W1 N1 C5 N2 -5.2(4) . . . . ?
C1 N1 C5 C4 -4.1(8) . . . . ?
W1 N1 C5 C4 171.3(4) . . . . ?
C6 N2 C5 N1 -176.5(5) . . . . ?
W1 N2 C5 N1 5.5(4) . . . . ?
C6 N2 C5 C4 7.7(9) . . . . ?
W1 N2 C5 C4 -170.3(6) . . . . ?
C3 C4 C5 N1 4.4(8) . . . . ?
C3 C4 C5 N2 179.8(6) . . . . ?
C5 N2 C6 N3 -167.2(5) . . . . ?
W1 N2 C6 N3 10.1(7) . . . . ?
C5 N2 C6 C7 15.8(8) . . . . ?
W1 N2 C6 C7 -166.9(4) . . . . ?
C10 N3 C6 N2 -176.0(4) . . . . ?
W2 N3 C6 N2 4.9(6) . . . . ?
C10 N3 C6 C7 1.2(7) . . . . ?
W2 N3 C6 C7 -177.9(4) . . . . ?
N2 C6 C7 C8 176.2(5) . . . . ?
N3 C6 C7 C8 -0.6(8) . . . . ?
C6 C7 C8 C9 0.2(8) . . . . ?
C7 C8 C9 C10 -0.5(9) . . . . ?
C8 C9 C10 N3 1.1(9) . . . . ?
C6 N3 C10 C9 -1.4(8) . . . . ?
W2 N3 C10 C9 177.6(4) . . . . ?
C15 N4 C11 C12 0.5(8) . . . . ?
W1 N4 C11 C12 178.1(5) . . . . ?
N4 C11 C12 C13 -2.7(9) . . . . ?
C11 C12 C13 C14 1.2(9) . . . . ?
C12 C13 C14 C15 2.4(9) . . . . ?
C16 N5 C15 N4 -177.4(5) . . . . ?
W2 N5 C15 N4 7.0(7) . . . . ?
C16 N5 C15 C14 5.4(9) . . . . ?
W2 N5 C15 C14 -170.2(4) . . . . ?
C11 N4 C15 N5 -174.4(4) . . . . ?
W1 N4 C15 N5 8.1(6) . . . . ?
C11 N4 C15 C14 3.0(7) . . . . ?
W1 N4 C15 C14 -174.5(4) . . . . ?
C13 C14 C15 N5 172.4(6) . . . . ?
C13 C14 C15 N4 -4.6(9) . . . . ?
C20 N6 C16 N5 178.6(5) . . . . ?
W2 N6 C16 N5 0.8(4) . . . . ?
C20 N6 C16 C17 -1.5(8) . . . . ?
W2 N6 C16 C17 -179.3(4) . . . . ?
C15 N5 C16 N6 -177.5(5) . . . . ?
W2 N5 C16 N6 -0.8(4) . . . . ?
C15 N5 C16 C17 2.6(10) . . . . ?
W2 N5 C16 C17 179.3(6) . . . . ?
N6 C16 C17 C18 1.0(8) . . . . ?
N5 C16 C17 C18 -179.2(6) . . . . ?
C16 C17 C18 C19 0.6(8) . . . . ?
C17 C18 C19 C20 -1.7(9) . . . . ?
C16 N6 C20 C19 0.4(8) . . . . ?
W2 N6 C20 C19 176.8(4) . . . . ?
C18 C19 C20 N6 1.2(8) . . . . ?
C25 N7 C21 C22 -0.3(8) . . . . ?
W1 N7 C21 C22 165.9(4) . . . . ?
N7 C21 C22 C23 1.4(8) . . . . ?
C21 C22 C23 C24 -0.8(9) . . . . ?
C22 C23 C24 C25 -0.9(8) . . . . ?
C21 N7 C25 C24 -1.6(8) . . . . ?
W1 N7 C25 C24 -173.4(5) . . . . ?
C21 N7 C25 N8 178.6(5) . . . . ?
W1 N7 C25 N8 6.8(4) . . . . ?
C23 C24 C25 N7 2.2(8) . . . . ?
C23 C24 C25 N8 -178.1(5) . . . . ?
C26 N8 C25 N7 -154.1(5) . . . . ?
W2 N8 C25 N7 66.1(6) . . . . ?
W1 N8 C25 N7 -7.0(4) . . . . ?
C26 N8 C25 C24 26.2(9) . . . . ?
W2 N8 C25 C24 -113.7(6) . . . . ?
W1 N8 C25 C24 173.3(6) . . . . ?
C30 N9 C26 C27 2.4(8) . . . . ?
W2 N9 C26 C27 -171.3(5) . . . . ?
C30 N9 C26 N8 -178.7(5) . . . . ?
W2 N9 C26 N8 7.5(4) . . . . ?
C25 N8 C26 N9 -158.1(5) . . . . ?
W2 N8 C26 N9 -7.7(4) . . . . ?
W1 N8 C26 N9 65.7(6) . . . . ?
C25 N8 C26 C27 20.6(9) . . . . ?
W2 N8 C26 C27 171.0(6) . . . . ?
W1 N8 C26 C27 -115.6(6) . . . . ?
N9 C26 C27 C28 -1.3(9) . . . . ?
N8 C26 C27 C28 -179.8(6) . . . . ?
C26 C27 C28 C29 -0.5(9) . . . . ?
C27 C28 C29 C30 1.1(10) . . . . ?
C26 N9 C30 C29 -1.7(9) . . . . ?
W2 N9 C30 C29 167.8(5) . . . . ?
C28 C29 C30 N9 0.0(10) . . . . ?
C36 C31 C32 C33 -1.1(9) . . . . ?
B1 C31 C32 C33 -175.5(6) . . . . ?
C31 C32 C33 C34 0.0(10) . . . . ?
C32 C33 C34 C35 0.0(10) . . . . ?
C33 C34 C35 C36 1.1(9) . . . . ?
C34 C35 C36 C31 -2.4(9) . . . . ?
C32 C31 C36 C35 2.3(9) . . . . ?
B1 C31 C36 C35 176.6(6) . . . . ?
C42 C37 C38 C39 1.4(9) . . . . ?
B1 C37 C38 C39 178.4(5) . . . . ?
C37 C38 C39 C40 0.1(9) . . . . ?
C38 C39 C40 C41 -1.7(9) . . . . ?
C39 C40 C41 C42 1.6(10) . . . . ?
C38 C37 C42 C41 -1.5(9) . . . . ?
B1 C37 C42 C41 -178.4(5) . . . . ?
C40 C41 C42 C37 0.0(10) . . . . ?
C48 C43 C44 C45 -0.3(8) . . . . ?
B1 C43 C44 C45 -173.7(5) . . . . ?
C43 C44 C45 C46 0.2(9) . . . . ?
C44 C45 C46 C47 0.0(9) . . . . ?
C45 C46 C47 C48 -0.1(8) . . . . ?
C46 C47 C48 C43 0.0(8) . . . . ?
C44 C43 C48 C47 0.2(8) . . . . ?
B1 C43 C48 C47 173.9(5) . . . . ?
C54 C49 C50 C51 -0.4(9) . . . . ?
B1 C49 C50 C51 172.5(6) . . . . ?
C49 C50 C51 C52 -0.6(10) . . . . ?
C50 C51 C52 C53 1.5(10) . . . . ?
C51 C52 C53 C54 -1.4(10) . . . . ?
C52 C53 C54 C49 0.4(10) . . . . ?
C50 C49 C54 C53 0.5(9) . . . . ?
B1 C49 C54 C53 -172.6(6) . . . . ?
C36 C31 B1 C49 -102.5(6) . . . . ?
C32 C31 B1 C49 71.5(7) . . . . ?
C36 C31 B1 C37 20.3(8) . . . . ?
C32 C31 B1 C37 -165.7(5) . . . . ?
C36 C31 B1 C43 134.9(6) . . . . ?
C32 C31 B1 C43 -51.1(7) . . . . ?
C50 C49 B1 C31 -100.1(6) . . . . ?
C54 C49 B1 C31 72.4(7) . . . . ?
C50 C49 B1 C37 138.3(6) . . . . ?
C54 C49 B1 C37 -49.3(7) . . . . ?
C50 C49 B1 C43 22.1(8) . . . . ?
C54 C49 B1 C43 -165.5(5) . . . . ?
C42 C37 B1 C31 -134.8(6) . . . . ?
C38 C37 B1 C31 48.5(7) . . . . ?
C42 C37 B1 C49 -17.2(8) . . . . ?
C38 C37 B1 C49 166.1(5) . . . . ?
C42 C37 B1 C43 104.9(6) . . . . ?
C38 C37 B1 C43 -71.8(6) . . . . ?
C44 C43 B1 C31 -20.7(8) . . . . ?
C48 C43 B1 C31 166.2(5) . . . . ?
C44 C43 B1 C49 -138.4(6) . . . . ?
C48 C43 B1 C49 48.4(7) . . . . ?
C44 C43 B1 C37 99.2(6) . . . . ?
C48 C43 B1 C37 -74.0(6) . . . . ?
